data_7229250
loop_
_publ_author_name
'Paul, Avijit Kumar'
'Kanagaraj, Rajendiran'
'Jana, Ajay'
'Maji, Pradip'

_publ_section_title
;
 Novel Amine Templated Three-Dimensional Zinc-Organophosphonates with
 Variable Pore-Openings
;
_journal_name_full CrystEngComm
_journal_paper_doi 10.1039/C7CE00994A
_journal_year 2017
_chemical_formula_sum 'C7 H17 N3 O14 P4 Zn3'
_chemical_formula_weight 687.23
_chemical_name_common 'Zinc diphosphonate 1,2 diaminopropane'
_chemical_name_systematic
;
 ?
;
_space_group_IT_number 60
_symmetry_cell_setting orthorhombic
_symmetry_space_group_name_Hall '-P 2n 2ab'
_symmetry_space_group_name_H-M 'P b c n'
_atom_sites_solution_hydrogens geom
_atom_sites_solution_primary direct
_atom_sites_solution_secondary difmap
_audit_update_record
;
2017-07-13 deposited with the CCDC.
2017-09-25 downloaded from the CCDC.
;
_cell_angle_alpha 90.00
_cell_angle_beta 90.00
_cell_angle_gamma 90.00
_cell_formula_units_Z 4
_cell_length_a 18.1736(7)
_cell_length_b 9.9376(6)
_cell_length_c 10.3543(4)
_cell_measurement_reflns_used 2145
_cell_measurement_temperature 293(2)
_cell_measurement_theta_max 27.5
_cell_measurement_theta_min 3.05
_cell_volume 1870.01(15)
_computing_structure_refinement 'SHELXL-97 (Sheldrick, 2008)'
_diffrn_ambient_temperature 293(2)
_diffrn_measured_fraction_theta_full 0.999
_diffrn_measured_fraction_theta_max 0.999
_diffrn_measurement_device_type 'Bruker SMART CCD area detector'
_diffrn_measurement_method '\f and \w scans'
_diffrn_radiation_monochromator graphite
_diffrn_radiation_source 'fine-focus sealed tube'
_diffrn_radiation_type MoK\a
_diffrn_radiation_wavelength 0.71073
_diffrn_reflns_av_R_equivalents 0.0503
_diffrn_reflns_av_sigmaI/netI 0.0649
_diffrn_reflns_limit_h_max 20
_diffrn_reflns_limit_h_min -23
_diffrn_reflns_limit_k_max 12
_diffrn_reflns_limit_k_min -12
_diffrn_reflns_limit_l_max 13
_diffrn_reflns_limit_l_min -13
_diffrn_reflns_number 5840
_diffrn_reflns_theta_full 27.50
_diffrn_reflns_theta_max 27.50
_diffrn_reflns_theta_min 3.05
_exptl_absorpt_coefficient_mu 4.241
_exptl_absorpt_correction_T_max 0.7278
_exptl_absorpt_correction_T_min 0.6301
_exptl_absorpt_correction_type multi-scan
_exptl_absorpt_process_details '(SADABS; Sheldrick, 1996)'
_exptl_crystal_colour colorless
_exptl_crystal_density_diffrn 2.441
_exptl_crystal_density_method 'not measured'
_exptl_crystal_description 'Block like'
_exptl_crystal_F_000 1368
_exptl_crystal_size_max 0.12
_exptl_crystal_size_mid 0.10
_exptl_crystal_size_min 0.08
_refine_diff_density_max 1.196
_refine_diff_density_min -1.036
_refine_diff_density_rms 0.164
_refine_ls_extinction_method 'SHELXL-2014/7 (Sheldrick 2014'
_refine_ls_goodness_of_fit_ref 1.056
_refine_ls_hydrogen_treatment mixed
_refine_ls_matrix_type full
_refine_ls_number_parameters 146
_refine_ls_number_reflns 2145
_refine_ls_number_restraints 0
_refine_ls_restrained_S_all 1.056
_refine_ls_R_factor_all 0.0663
_refine_ls_R_factor_gt 0.0503
_refine_ls_shift/su_max 0.002
_refine_ls_shift/su_mean 0.000
_refine_ls_structure_factor_coef Fsqd
_refine_ls_weighting_details 'calc w=1/[\s^2^(Fo^2^)+(0.0397P)^2^+6.6994P] where P=(Fo^2^+2Fc^2^)/3'
_refine_ls_weighting_scheme calc
_refine_ls_wR_factor_gt 0.1075
_refine_ls_wR_factor_ref 0.1147
_reflns_number_gt 1720
_reflns_number_total 2145
_reflns_threshold_expression >2\s(I)
_cod_data_source_file c7ce00994a2.cif
_cod_data_source_block CCDC(1495892)
_cod_database_code 7229250

loop_
_symmetry_equiv_pos_as_xyz
'x, y, z'
'-x+1/2, -y+1/2, z+1/2'
'x+1/2, -y+1/2, -z'
'-x, y, -z+1/2'
'-x, -y, -z'
'x-1/2, y-1/2, -z-1/2'
'-x-1/2, y-1/2, z'
'x, -y, z-1/2'

loop_
_atom_site_label
_atom_site_type_symbol
_atom_site_fract_x
_atom_site_fract_y
_atom_site_fract_z
_atom_site_U_iso_or_equiv
_atom_site_adp_type
_atom_site_occupancy
_atom_site_symmetry_multiplicity
_atom_site_calc_flag
_atom_site_refinement_flags
H7 H 0.263(6) 0.255(12) 0.480(12) 0.12(5) Uiso 1 1 d .
Zn1 Zn 0.19140(3) 0.50550(6) 0.68100(6) 0.01189(18) Uani 1 1 d .
Zn2 Zn 0.0000 0.24797(9) 0.2500 0.0117(2) Uani 1 2 d S
P1 P 0.16458(7) 0.18641(15) 0.21559(13) 0.0107(3) Uani 1 1 d .
P2 P 0.11550(7) 0.38345(15) 0.42719(13) 0.0118(3) Uani 1 1 d .
O1 O 0.21196(19) 0.0648(4) 0.1942(4) 0.0173(9) Uani 1 1 d .
O2 O 0.1244(2) 0.4061(4) 0.5714(4) 0.0155(8) Uani 1 1 d .
O3 O 0.1895(2) 0.3052(4) 0.1331(4) 0.0205(9) Uani 1 1 d .
O4 O 0.1410(2) 0.5043(4) 0.3485(4) 0.0164(8) Uani 1 1 d .
O5 O 0.08455(19) 0.1478(4) 0.1930(4) 0.0201(9) Uani 1 1 d .
O6 O 0.03542(19) 0.3493(4) 0.3977(4) 0.0179(9) Uani 1 1 d .
O7 O 0.2499(2) 0.2803(5) 0.3999(5) 0.0263(11) Uani 1 1 d .
C1 C 0.1563(3) 0.1235(6) 0.4693(6) 0.0202(13) Uani 1 1 d .
H1A H 0.1059 0.0971 0.4574 0.030 Uiso 1 1 calc R
H1B H 0.1639 0.1495 0.5576 0.030 Uiso 1 1 calc R
H1C H 0.1880 0.0494 0.4485 0.030 Uiso 1 1 calc R
C2 C 0.1732(3) 0.2385(6) 0.3836(5) 0.0134(11) Uani 1 1 d .
C3 C 0.0000 0.2388(12) 0.7500 0.077(5) Uani 1 2 d S
C4 C -0.0433(8) 0.1637(15) 0.6619(15) 0.097(5) Uani 1 1 d .
N1 N 0.0000 0.3837(8) 0.7500 0.041(2) Uani 1 2 d S
H1D H 0.0306 0.4135 0.8106 0.061 Uiso 0.50 1 calc PR
H1E H -0.0452 0.4135 0.7663 0.061 Uiso 0.50 1 calc PR
H1F H 0.0146 0.4135 0.6731 0.061 Uiso 0.50 1 calc PR
N2 N -0.0941(16) 0.206(3) 0.654(4) 0.60(5) Uani 1 1 d .
H2A H -0.1213 0.1583 0.5994 0.903 Uiso 1 1 calc R
H2B H -0.0897 0.2899 0.6252 0.903 Uiso 1 1 calc R
H2C H -0.1156 0.2069 0.7314 0.903 Uiso 1 1 calc R

loop_
_atom_site_aniso_label
_atom_site_aniso_U_11
_atom_site_aniso_U_22
_atom_site_aniso_U_33
_atom_site_aniso_U_23
_atom_site_aniso_U_13
_atom_site_aniso_U_12
Zn1 0.0101(3) 0.0130(3) 0.0126(3) -0.0005(3) 0.0008(2) 0.0020(3)
Zn2 0.0059(4) 0.0139(5) 0.0153(4) 0.000 -0.0012(3) 0.000
P1 0.0089(6) 0.0115(7) 0.0117(7) -0.0016(6) -0.0023(5) 0.0028(6)
P2 0.0096(6) 0.0154(7) 0.0104(6) -0.0015(6) -0.0006(5) 0.0001(6)
O1 0.0107(17) 0.017(2) 0.024(2) -0.0050(18) 0.0008(16) 0.0050(17)
O2 0.0168(19) 0.020(2) 0.0096(17) -0.0037(17) 0.0016(15) -0.0038(17)
O3 0.031(2) 0.014(2) 0.016(2) -0.0020(18) 0.0049(18) 0.0011(19)
O4 0.022(2) 0.014(2) 0.0127(18) 0.0021(17) 0.0056(16) 0.0043(17)
O5 0.0092(18) 0.024(2) 0.027(2) -0.014(2) -0.0040(17) 0.0024(17)
O6 0.0092(18) 0.023(2) 0.022(2) -0.0124(19) -0.0016(16) 0.0019(17)
O7 0.020(2) 0.032(3) 0.027(2) -0.001(2) -0.0095(19) 0.002(2)
C1 0.028(3) 0.016(3) 0.017(3) 0.004(3) -0.001(3) 0.009(3)
C2 0.009(2) 0.014(3) 0.018(3) 0.002(2) -0.002(2) 0.002(2)
C3 0.095(11) 0.016(6) 0.120(14) 0.000 -0.061(11) 0.000
C4 0.110(11) 0.074(9) 0.108(11) 0.015(9) -0.009(8) -0.034(9)
N1 0.017(4) 0.019(4) 0.086(8) 0.000 0.016(4) 0.000
N2 0.44(5) 0.27(3) 1.10(11) -0.45(5) -0.35(6) 0.11(3)

loop_
_atom_type_symbol
_atom_type_description
_atom_type_scat_dispersion_real
_atom_type_scat_dispersion_imag
_atom_type_scat_source
C C 0.0033 0.0016 'International Tables Vol C Tables 4.2.6.8 and 6.1.1.4'
H H 0.0000 0.0000 'International Tables Vol C Tables 4.2.6.8 and 6.1.1.4'
N N 0.0061 0.0033 'International Tables Vol C Tables 4.2.6.8 and 6.1.1.4'
O O 0.0106 0.0060 'International Tables Vol C Tables 4.2.6.8 and 6.1.1.4'
P P 0.1023 0.0942 'International Tables Vol C Tables 4.2.6.8 and 6.1.1.4'
Zn Zn 0.2839 1.4301 'International Tables Vol C Tables 4.2.6.8 and 6.1.1.4'

loop_
_geom_angle_atom_site_label_1
_geom_angle_atom_site_label_2
_geom_angle_atom_site_label_3
_geom_angle
_geom_angle_site_symmetry_1
_geom_angle_site_symmetry_3
O1 Zn1 O2 115.93(17) 2 .
O1 Zn1 O3 113.06(17) 2 8_566
O2 Zn1 O3 109.42(17) . 8_566
O1 Zn1 O4 110.46(17) 2 8_566
O2 Zn1 O4 101.50(16) . 8_566
O3 Zn1 O4 105.36(17) 8_566 8_566
O5 Zn2 O5 117.7(3) . 4
O5 Zn2 O6 104.19(15) . .
O5 Zn2 O6 106.95(17) 4 .
O5 Zn2 O6 106.95(17) . 4
O5 Zn2 O6 104.19(15) 4 4
O6 Zn2 O6 117.5(3) . 4
O1 P1 O5 108.8(2) . .
O1 P1 O3 111.8(2) . .
O5 P1 O3 113.1(2) . .
O1 P1 C2 108.7(2) . .
O5 P1 C2 107.5(2) . .
O3 P1 C2 106.8(2) . .
O2 P2 O4 112.1(2) . .
O2 P2 O6 109.3(2) . .
O4 P2 O6 111.1(2) . .
O2 P2 C2 107.3(2) . .
O4 P2 C2 108.2(2) . .
O6 P2 C2 108.7(2) . .
P1 O1 Zn1 147.1(3) . 2_554
P2 O2 Zn1 135.9(2) . .
P1 O3 Zn1 127.6(2) . 8_565
P2 O4 Zn1 125.1(2) . 8_565
P1 O5 Zn2 125.9(2) . .
P2 O6 Zn2 126.1(2) . .
O7 C2 C1 110.4(5) . .
O7 C2 P1 105.8(4) . .
C1 C2 P1 109.6(4) . .
O7 C2 P2 107.0(4) . .
C1 C2 P2 109.8(4) . .
P1 C2 P2 114.1(3) . .
C4 C3 C4 116.4(14) . 4_556
C4 C3 N1 121.8(7) . .
C4 C3 N1 121.8(7) 4_556 .
N2 C4 C3 110(2) . .

loop_
_geom_bond_atom_site_label_1
_geom_bond_atom_site_label_2
_geom_bond_distance
_geom_bond_site_symmetry_2
Zn1 O1 1.895(4) 2
Zn1 O2 1.937(4) .
Zn1 O3 1.946(4) 8_566
Zn1 O4 1.964(4) 8_566
Zn2 O5 1.924(4) .
Zn2 O5 1.924(4) 4
Zn2 O6 1.941(4) .
Zn2 O6 1.941(4) 4
P1 O1 1.500(4) .
P1 O5 1.522(4) .
P1 O3 1.526(4) .
P1 C2 1.822(6) .
P2 O2 1.518(4) .
P2 O4 1.524(4) .
P2 O6 1.525(4) .
P2 C2 1.838(6) .
O1 Zn1 1.895(4) 2_554
O3 Zn1 1.946(4) 8_565
O4 Zn1 1.964(4) 8_565
O7 C2 1.463(7) .
C1 C2 1.479(8) .
C3 C4 1.417(16) .
C3 C4 1.417(16) 4_556
C3 N1 1.440(13) .
C4 N2 1.02(3) .
